data_2020984
loop_
_publ_author_name
'Sevin\,cek, Resul'
'Barut Celepci, Duygu'
'K\"okta\,s Koca, Serap'
'Akg\"ul, \"Ozlem'
'Ayg\"un, Muittin'

_publ_section_title
;
 Substituent position effect on the crystal structures of
 <i>N</i>-phenyl-2-phthalimidoethanesulfonamide derivatives
;
_journal_issue 1
_journal_name_full 'Acta Crystallographica Section C'
_journal_page_first 31
_journal_page_last 36
_journal_paper_doi 10.1107/S2053229617017442
_journal_volume 74
_journal_year 2018
_chemical_formula_iupac 'C18 H18 N2 O4 S, H2 O'
_chemical_formula_moiety 'C18 H18 N2 O4 S, H2 O'
_chemical_formula_sum 'C18 H20 N2 O5 S'
_chemical_formula_weight 376.42
_chemical_name_common
;
<i>N</i>-(2-Ethylphenyl)-2-phthalimidoethanesulfonamide monohydrate
;
_space_group_crystal_system monoclinic
_space_group_IT_number 14
_space_group_name_Hall '-P 2ybc'
_space_group_name_H-M_alt 'P 1 21/c 1'
_symmetry_space_group_name_Hall '-P 2ybc'
_symmetry_space_group_name_H-M 'P 1 21/c 1'
_atom_sites_solution_hydrogens mixed
_audit_creation_method
;
Olex2 1.2
(compiled 2016.02.19 svn.r3266 for OlexSys, GUI svn.r5155)
;
_cell_angle_alpha 90
_cell_angle_beta 141.36(4)
_cell_angle_gamma 90
_cell_formula_units_Z 4
_cell_length_a 15.356(3)
_cell_length_b 7.4014(5)
_cell_length_c 25.061(5)
_cell_measurement_reflns_used 1635
_cell_measurement_temperature 293(2)
_cell_measurement_theta_max 25.8330
_cell_measurement_theta_min 3.7820
_cell_volume 1778.6(16)
_computing_cell_refinement
;
CrysAlis PRO (Rigaku OD, 2015)
;
_computing_data_collection
;
CrysAlis PRO (Rigaku OD, 2015)
;
_computing_data_reduction
;
CrysAlis PRO (Rigaku OD, 2015)
;
_computing_molecular_graphics
;
<i>OLEX2</i> (Dolomanov <i>et al.</i>,  2009)
;
_computing_publication_material
;
<i>OLEX2</i> (Dolomanov <i>et al.</i>,  2009)
;
_computing_structure_refinement
;
SHELXL2016 (Sheldrick, 2015b)
;
_computing_structure_solution
;
SHELXT (Sheldrick, 2015a)
;
_diffrn_ambient_temperature 293(2)
_diffrn_detector_area_resol_mean 16.1333
_diffrn_measured_fraction_theta_full 0.999
_diffrn_measured_fraction_theta_max 0.862
_diffrn_measurement_device 'four-circle diffractometer'
_diffrn_measurement_device_type 'Rigaku OD Xcalibur Eos'
_diffrn_measurement_method '\w scans'
_diffrn_radiation_type MoK\a
_diffrn_radiation_wavelength 0.71073
_diffrn_reflns_av_R_equivalents 0.0431
_diffrn_reflns_limit_h_max 19
_diffrn_reflns_limit_h_min -20
_diffrn_reflns_limit_k_max 9
_diffrn_reflns_limit_k_min -10
_diffrn_reflns_limit_l_max 32
_diffrn_reflns_limit_l_min -34
_diffrn_reflns_number 8757
_diffrn_reflns_theta_full 26.000
_diffrn_reflns_theta_max 29.101
_diffrn_reflns_theta_min 3.045
_exptl_absorpt_coefficient_mu 0.214
_exptl_absorpt_correction_T_max 0.996
_exptl_absorpt_correction_T_min 0.992
_exptl_absorpt_correction_type analytical
_exptl_absorpt_process_details
;
[CrysAlis PRO (Rigaku OD, 2015), based on expressions
derived
by Clark & Reid (1995)]
;
_exptl_crystal_colour colourless
_exptl_crystal_density_diffrn 1.406
_exptl_crystal_description prism
_exptl_crystal_F_000 792
_exptl_crystal_size_max 0.229
_exptl_crystal_size_mid 0.135
_exptl_crystal_size_min 0.097
_refine_diff_density_max 0.214
_refine_diff_density_min -0.340
_refine_ls_extinction_method none
_refine_ls_goodness_of_fit_ref 0.990
_refine_ls_hydrogen_treatment mixed
_refine_ls_matrix_type full
_refine_ls_number_parameters 304
_refine_ls_number_reflns 4113
_refine_ls_number_restraints 0
_refine_ls_restrained_S_all 0.990
_refine_ls_R_factor_all 0.1442
_refine_ls_R_factor_gt 0.0533
_refine_ls_shift/su_max 0.000
_refine_ls_shift/su_mean 0.000
_refine_ls_structure_factor_coef Fsqd
_refine_ls_weighting_details 'w=1/[\s^2^(Fo^2^)+(0.0412P)^2^] where P=(Fo^2^+2Fc^2^)/3'
_refine_ls_weighting_scheme calc
_refine_ls_wR_factor_gt 0.0901
_refine_ls_wR_factor_ref 0.1193
_reflns_number_gt 2053
_reflns_number_total 4113
_reflns_threshold_expression 'I > 2\s(I)'
_cod_data_source_file fn3251sup1.cif
_cod_data_source_block IV
_cod_original_cell_volume 1778.6(11)
_cod_database_code 2020984
_shelx_space_group_comment
;
The symmetry employed for this shelxl refinement is uniquely defined
by the following loop, which should always be used as a source of
symmetry information in preference to the above space-group names.
They are only intended as comments.
;

loop_
_space_group_symop_operation_xyz
'x, y, z'
'-x, y+1/2, -z+1/2'
'-x, -y, -z'
'x, -y-1/2, z-1/2'

loop_
_atom_site_type_symbol
_atom_site_label
_atom_site_fract_x
_atom_site_fract_y
_atom_site_fract_z
_atom_site_U_iso_or_equiv
_atom_site_adp_type
_atom_site_calc_flag
_atom_site_occupancy
S S1 0.28266(7) 0.75110(11) 0.52435(4) 0.0430(2) Uani d 1
O O1 0.32461(19) 0.9159(3) 0.51933(12) 0.0576(6) Uani d 1
O O2 0.16137(17) 0.6587(3) 0.44811(10) 0.0600(6) Uani d 1
O O3 0.4185(2) 0.6094(3) 0.76957(12) 0.0615(6) Uani d 1
N N1 0.4091(2) 0.6104(4) 0.58053(14) 0.0410(6) Uani d 1
N N2 0.1944(2) 0.6865(3) 0.63929(13) 0.0430(6) Uani d 1
O O4 -0.0320(2) 0.7845(3) 0.53337(12) 0.0702(7) Uani d 1
O O5 0.3241(4) 0.2695(4) 0.5741(2) 0.0750(8) Uani d 1
C C6 0.5516(2) 0.6568(4) 0.66143(15) 0.0370(6) Uani d 1
C C7 0.2565(3) 0.8028(4) 0.5804(2) 0.0414(7) Uani d 1
C C15 0.1114(3) 0.7677(4) 0.68157(17) 0.0476(7) Uani d 1
C C5 0.5989(3) 0.6385(4) 0.73563(18) 0.0442(7) Uani d 1
C C8 0.2044(3) 0.6432(5) 0.5874(2) 0.0470(8) Uani d 1
C C10 0.2489(3) 0.7153(4) 0.75395(17) 0.0471(8) Uani d 1
C C9 0.3040(3) 0.6621(4) 0.72741(17) 0.0457(7) Uani d 1
C C1 0.6392(3) 0.7135(4) 0.66228(16) 0.0430(7) Uani d 1
C C16 0.0761(3) 0.7507(4) 0.60765(18) 0.0475(7) Uani d 1
C C4 0.7352(3) 0.6779(4) 0.8132(2) 0.0524(8) Uani d 1
C C2 0.7764(3) 0.7518(5) 0.74201(19) 0.0546(8) Uani d 1
C C11 0.3108(4) 0.7133(5) 0.8328(2) 0.0635(10) Uani d 1
C C17 0.5864(3) 0.7287(6) 0.5806(2) 0.0611(10) Uani d 1
C C14 0.0321(4) 0.8194(5) 0.6866(2) 0.0703(11) Uani d 1
C C3 0.8231(3) 0.7349(5) 0.8159(2) 0.0573(8) Uani d 1
C C13 0.0938(4) 0.8159(6) 0.7657(2) 0.0786(12) Uani d 1
C C18 0.6957(3) 0.7507(5) 0.5899(2) 0.0782(10) Uani d 1
H H18A 0.7424 0.8644 0.6168 0.117 Uiso calc 1
H H18B 0.6517 0.7474 0.5344 0.117 Uiso calc 1
H H18C 0.7623 0.6543 0.6243 0.117 Uiso calc 1
C C12 0.2296(4) 0.7648(5) 0.8371(2) 0.0762(12) Uani d 1
H H4 0.767(2) 0.664(3) 0.8631(16) 0.053(8) Uiso d 1
H H7A 0.344(2) 0.853(3) 0.6352(15) 0.038(7) Uiso d 1
H H7B 0.189(2) 0.902(3) 0.5479(14) 0.047(8) Uiso d 1
H H8A 0.271(2) 0.544(4) 0.6171(15) 0.054(9) Uiso d 1
H H8B 0.113(2) 0.601(3) 0.5336(16) 0.051(8) Uiso d 1
H H2 0.837(3) 0.797(4) 0.7435(17) 0.069(9) Uiso d 1
H H12 0.270(3) 0.764(4) 0.890(2) 0.081(10) Uiso d 1
H H3 0.915(3) 0.762(4) 0.8677(18) 0.072(10) Uiso d 1
H H17A 0.538(3) 0.619(4) 0.5512(17) 0.065(11) Uiso d 1
H H14 -0.062(3) 0.856(4) 0.6360(18) 0.071(10) Uiso d 1
H H5 0.533(3) 0.599(4) 0.7316(17) 0.078(10) Uiso d 1
H H13 0.039(3) 0.856(4) 0.7718(18) 0.085(10) Uiso d 1
H H11 0.406(3) 0.674(4) 0.883(2) 0.080(11) Uiso d 1
H H1 0.389(2) 0.513(4) 0.5800(15) 0.038(9) Uiso d 1
H H5A 0.396(6) 0.183(7) 0.609(4) 0.20(3) Uiso d 1
H H17B 0.518(3) 0.831(4) 0.5469(19) 0.081(11) Uiso d 1
H H5B 0.256(4) 0.244(6) 0.535(3) 0.11(2) Uiso d 1

loop_
_atom_site_aniso_label
_atom_site_aniso_U_11
_atom_site_aniso_U_22
_atom_site_aniso_U_33
_atom_site_aniso_U_12
_atom_site_aniso_U_13
_atom_site_aniso_U_23
S1 0.0429(4) 0.0571(5) 0.0383(4) 0.0043(4) 0.0341(3) 0.0033(4)
O1 0.0798(13) 0.0515(14) 0.0765(13) 0.0103(11) 0.0698(12) 0.0172(11)
O2 0.0390(11) 0.0961(18) 0.0352(10) -0.0018(11) 0.0266(10) -0.0101(11)
O3 0.0494(12) 0.0800(17) 0.0523(12) 0.0042(11) 0.0391(11) 0.0036(11)
N1 0.0376(13) 0.0432(18) 0.0427(14) -0.0039(12) 0.0315(12) -0.0025(12)
N2 0.0454(13) 0.0566(17) 0.0390(13) -0.0031(11) 0.0360(12) -0.0024(11)
O4 0.0438(11) 0.120(2) 0.0429(12) 0.0048(12) 0.0330(11) 0.0019(12)
O5 0.0721(19) 0.0574(18) 0.091(2) -0.0055(16) 0.0628(18) -0.0010(16)
C6 0.0353(14) 0.0396(17) 0.0361(15) -0.0004(12) 0.0278(13) -0.0019(13)
C7 0.0448(17) 0.048(2) 0.0418(17) 0.0008(15) 0.0363(16) 0.0000(15)
C15 0.0474(16) 0.063(2) 0.0460(16) -0.0131(16) 0.0399(15) -0.0096(16)
C5 0.0451(17) 0.048(2) 0.0450(17) 0.0046(15) 0.0367(16) 0.0051(14)
C8 0.0481(18) 0.061(2) 0.0460(18) -0.0081(18) 0.0403(17) -0.0079(17)
C10 0.0553(18) 0.053(2) 0.0464(16) -0.0123(14) 0.0431(16) -0.0066(14)
C9 0.0460(17) 0.051(2) 0.0429(17) -0.0068(15) 0.0354(15) -0.0021(15)
C1 0.0402(15) 0.050(2) 0.0472(16) -0.0015(13) 0.0362(14) -0.0019(14)
C16 0.0422(15) 0.064(2) 0.0421(16) -0.0071(16) 0.0344(15) -0.0046(17)
C4 0.0534(19) 0.062(2) 0.0434(18) 0.0066(16) 0.0381(17) 0.0056(16)
C2 0.0455(17) 0.068(2) 0.0569(19) -0.0064(17) 0.0416(16) -0.0034(18)
C11 0.070(2) 0.079(3) 0.0464(19) -0.013(2) 0.0467(19) -0.0068(18)
C17 0.057(2) 0.093(3) 0.0513(19) -0.007(2) 0.0469(18) -0.004(2)
C14 0.060(2) 0.107(3) 0.067(2) -0.014(2) 0.055(2) -0.015(2)
C3 0.0384(17) 0.067(2) 0.0419(18) -0.0010(17) 0.0251(16) -0.0038(17)
C13 0.080(3) 0.120(4) 0.076(2) -0.023(2) 0.071(2) -0.026(2)
C18 0.086(2) 0.103(3) 0.092(2) 0.003(2) 0.081(2) 0.009(2)
C12 0.091(3) 0.106(3) 0.060(2) -0.026(2) 0.066(2) -0.019(2)

loop_
_atom_type_symbol
_atom_type_description
_atom_type_scat_dispersion_real
_atom_type_scat_dispersion_imag
_atom_type_scat_source
C C 0.0033 0.0016 'International Tables Vol C Tables 4.2.6.8 and 6.1.1.4'
H H 0.0000 0.0000 'International Tables Vol C Tables 4.2.6.8 and 6.1.1.4'
N N 0.0061 0.0033 'International Tables Vol C Tables 4.2.6.8 and 6.1.1.4'
O O 0.0106 0.0060 'International Tables Vol C Tables 4.2.6.8 and 6.1.1.4'
S S 0.1246 0.1234 'International Tables Vol C Tables 4.2.6.8 and 6.1.1.4'

loop_
_exptl_crystal_face_index_h
_exptl_crystal_face_index_k
_exptl_crystal_face_index_l
_exptl_crystal_face_perp_dist
-9 -9 6 0.1073
0 10 -7 0.0695
-12 -2 -3 0.0757
16 0 -7 0.0469
-20 -2 20 0.0332
7 1 12 0.0140
16 3 -33 0.0591
-15 8 17 0.0880
10 -5 -29 0.0695

loop_
_geom_angle_atom_site_label_1
_geom_angle_atom_site_label_2
_geom_angle_atom_site_label_3
_geom_angle
_geom_angle_publ_flag
O1 S1 N1 108.18(13) ?
O1 S1 C7 106.33(13) ?
O2 S1 O1 119.91(12) ?
O2 S1 N1 106.50(14) ?
O2 S1 C7 107.30(13) ?
N1 S1 C7 108.18(14) y
S1 N1 H1 113.0(19) ?
C6 N1 S1 123.1(2) y
C6 N1 H1 113.0(19) ?
C9 N2 C8 123.2(2) ?
C16 N2 C8 124.8(2) ?
C16 N2 C9 112.0(2) ?
H5A O5 H5B 120(5) ?
C5 C6 N1 119.7(2) ?
C5 C6 C1 121.7(2) ?
C1 C6 N1 118.6(2) ?
S1 C7 H7A 106.2(13) ?
S1 C7 H7B 104.5(13) ?
C8 C7 S1 113.0(2) y
C8 C7 H7A 113.9(14) ?
C8 C7 H7B 111.8(14) ?
H7A C7 H7B 107(2) ?
C10 C15 C16 108.1(2) ?
C14 C15 C10 120.7(3) ?
C14 C15 C16 131.1(3) ?
C6 C5 H5 118.5(16) ?
C4 C5 C6 120.2(3) ?
C4 C5 H5 121.3(16) ?
N2 C8 C7 111.5(2) y
N2 C8 H8A 105.2(14) ?
N2 C8 H8B 105.1(14) ?
C7 C8 H8A 110.1(15) ?
C7 C8 H8B 114.6(15) ?
H8A C8 H8B 110(2) ?
C15 C10 C9 107.9(2) ?
C11 C10 C15 121.6(3) ?
C11 C10 C9 130.4(3) ?
O3 C9 N2 124.1(2) ?
O3 C9 C10 130.2(3) ?
N2 C9 C10 105.7(2) ?
C6 C1 C17 120.9(2) ?
C2 C1 C6 116.3(2) ?
C2 C1 C17 122.8(2) ?
N2 C16 C15 106.3(2) ?
O4 C16 N2 124.4(2) ?
O4 C16 C15 129.3(3) ?
C5 C4 H4 119.9(15) ?
C3 C4 C5 119.4(3) ?
C3 C4 H4 120.7(15) ?
C1 C2 H2 117.4(16) ?
C3 C2 C1 121.9(3) ?
C3 C2 H2 120.6(16) ?
C10 C11 C12 117.1(3) ?
C10 C11 H11 121.4(19) ?
C12 C11 H11 121.5(18) ?
C1 C17 C18 116.4(3) ?
C1 C17 H17A 104.8(17) ?
C1 C17 H17B 107.6(17) ?
C18 C17 H17A 108.3(17) ?
C18 C17 H17B 110.6(18) ?
H17A C17 H17B 109(3) ?
C15 C14 C13 117.7(4) ?
C15 C14 H14 119.3(17) ?
C13 C14 H14 123.0(17) ?
C4 C3 C2 120.5(3) ?
C4 C3 H3 120.2(18) ?
C2 C3 H3 119.3(18) ?
C14 C13 H13 119.7(17) ?
C12 C13 C14 121.5(3) ?
C12 C13 H13 118.9(17) ?
C17 C18 H18A 109.5 ?
C17 C18 H18B 109.5 ?
C17 C18 H18C 109.5 ?
H18A C18 H18B 109.5 ?
H18A C18 H18C 109.5 ?
H18B C18 H18C 109.5 ?
C11 C12 H12 118.5(19) ?
C13 C12 C11 121.3(3) ?
C13 C12 H12 120.2(19) ?

loop_
_geom_bond_atom_site_label_1
_geom_bond_atom_site_label_2
_geom_bond_distance
_geom_bond_publ_flag
S1 O1 1.4302(19) ?
S1 O2 1.424(2) ?
S1 N1 1.602(3) y
S1 C7 1.777(3) y
O3 C9 1.207(3) ?
N1 C6 1.445(3) ?
N1 H1 0.78(3) ?
N2 C8 1.459(3) ?
N2 C9 1.391(3) ?
N2 C16 1.380(3) ?
O4 C16 1.207(3) ?
O5 H5A 0.94(6) ?
O5 H5B 0.70(4) ?
C6 C5 1.376(3) ?
C6 C1 1.394(3) ?
C7 C8 1.512(4) y
C7 H7A 0.97(2) ?
C7 H7B 0.98(2) ?
C15 C10 1.383(4) ?
C15 C16 1.474(3) ?
C15 C14 1.375(4) ?
C5 C4 1.375(4) ?
C5 H5 0.98(3) ?
C8 H8A 0.97(3) ?
C8 H8B 0.97(2) ?
C10 C9 1.482(4) ?
C10 C11 1.369(4) ?
C1 C2 1.391(4) ?
C1 C17 1.505(4) ?
C4 C3 1.364(4) ?
C4 H4 0.93(3) ?
C2 C3 1.372(4) ?
C2 H2 0.97(3) ?
C11 C12 1.387(5) ?
C11 H11 0.96(3) ?
C17 C18 1.513(4) ?
C17 H17A 0.95(3) ?
C17 H17B 1.00(3) ?
C14 C13 1.375(4) ?
C14 H14 0.95(3) ?
C3 H3 0.93(3) ?
C13 C12 1.365(5) ?
C13 H13 1.01(3) ?
C18 H18A 0.9600 ?
C18 H18B 0.9600 ?
C18 H18C 0.9600 ?
C12 H12 0.94(3) ?

loop_
_geom_hbond_atom_site_label_D
_geom_hbond_atom_site_label_H
_geom_hbond_atom_site_label_A
_geom_hbond_site_symmetry_A
_geom_hbond_distance_DH
_geom_hbond_distance_HA
_geom_hbond_distance_DA
_geom_hbond_angle_DHA
C5 H5 O3 . 0.98(3) 2.57(3) 3.482(3) 154(2)
N1 H1 O5 . 0.78(3) 2.00(3) 2.786(4) 176(2)
O5 H5A O3 2_646 0.94(6) 2.03(6) 2.862(5) 146(5)
C17 H17B O1 . 1.00(3) 2.55(3) 3.285(4) 130(2)
O5 H5B O4 3_566 0.70(4) 2.37(4) 2.943(4) 140(5)

loop_
_geom_torsion_atom_site_label_1
_geom_torsion_atom_site_label_2
_geom_torsion_atom_site_label_3
_geom_torsion_atom_site_label_4
_geom_torsion
_geom_torsion_publ_flag
S1 N1 C6 C5 88.4(3) ?
S1 N1 C6 C1 -93.8(3) ?
S1 C7 C8 N2 175.6(2) y
O1 S1 N1 C6 47.0(2) ?
O1 S1 C7 C8 177.2(2) ?
O2 S1 N1 C6 177.2(2) ?
O2 S1 C7 C8 47.7(3) ?
N1 S1 C7 C8 -66.8(3) y
N1 C6 C5 C4 178.4(3) ?
N1 C6 C1 C2 -178.3(3) ?
N1 C6 C1 C17 0.9(4) ?
C6 C5 C4 C3 -0.1(5) ?
C6 C1 C2 C3 0.0(5) ?
C6 C1 C17 C18 -166.9(3) ?
C7 S1 N1 C6 -67.8(3) y
C15 C10 C9 O3 179.4(3) ?
C15 C10 C9 N2 0.1(3) ?
C15 C10 C11 C12 0.5(5) ?
C15 C14 C13 C12 0.7(6) ?
C5 C6 C1 C2 -0.5(4) ?
C5 C6 C1 C17 178.6(3) ?
C5 C4 C3 C2 -0.4(5) ?
C8 N2 C9 O3 2.7(4) ?
C8 N2 C9 C10 -177.9(2) ?
C8 N2 C16 O4 -2.6(5) ?
C8 N2 C16 C15 177.6(2) ?
C10 C15 C16 N2 0.7(3) ?
C10 C15 C16 O4 -179.1(3) ?
C10 C15 C14 C13 -0.4(5) ?
C10 C11 C12 C13 -0.2(6) ?
C9 N2 C8 C7 -89.4(3) ?
C9 N2 C16 O4 179.1(3) ?
C9 N2 C16 C15 -0.7(3) ?
C9 C10 C11 C12 -177.3(3) ?
C1 C6 C5 C4 0.6(4) ?
C1 C2 C3 C4 0.5(5) ?
C16 N2 C8 C7 92.5(3) ?
C16 N2 C9 O3 -179.0(3) ?
C16 N2 C9 C10 0.4(3) ?
C16 C15 C10 C9 -0.5(3) ?
C16 C15 C10 C11 -178.7(3) ?
C16 C15 C14 C13 177.7(3) ?
C2 C1 C17 C18 12.2(5) ?
C11 C10 C9 O3 -2.6(5) ?
C11 C10 C9 N2 178.1(3) ?
C17 C1 C2 C3 -179.2(3) ?
C14 C15 C10 C9 178.1(3) ?
C14 C15 C10 C11 -0.1(5) ?
C14 C15 C16 N2 -177.6(3) ?
C14 C15 C16 O4 2.5(6) ?
C14 C13 C12 C11 -0.3(6) ?
